data_7153759
loop_
_publ_author_name
'Nicolaou, Kyriacos C.'
'Valiulin, Roman A.'

_publ_section_title
;
 Synthesis and biological evaluation of new paclitaxel analogs and
 discovery of potent antitumor agents.
;
_journal_issue 25
_journal_name_full 'Organic &amp; biomolecular chemistry'
_journal_page_first 4154
_journal_page_last 4163
_journal_paper_doi 10.1039/c3ob40654g
_journal_volume 11
_journal_year 2013
_chemical_formula_sum 'C29 H33 F3 O9'
_chemical_formula_weight 582.55
_chemical_name_systematic
;
?
;
_space_group_IT_number 4
_symmetry_cell_setting monoclinic
_symmetry_space_group_name_Hall 'P 2yb'
_symmetry_space_group_name_H-M 'P 1 21 1'
_atom_sites_solution_hydrogens geom
_atom_sites_solution_primary direct
_atom_sites_solution_secondary difmap
_audit_creation_method SHELXL-97
_cell_angle_alpha 90.00
_cell_angle_beta 97.0950(10)
_cell_angle_gamma 90.00
_cell_formula_units_Z 2
_cell_length_a 11.3351(8)
_cell_length_b 8.8693(6)
_cell_length_c 13.8303(9)
_cell_measurement_reflns_used 5072
_cell_measurement_temperature 296(2)
_cell_measurement_theta_max 25.91
_cell_measurement_theta_min 2.73
_cell_volume 1379.77(16)
_computing_cell_refinement 'Bruker SAINT'
_computing_data_collection 'Bruker APEX2'
_computing_data_reduction 'Bruker SAINT'
_computing_molecular_graphics 'Bruker SHELXTL'
_computing_publication_material 'Bruker SHELXTL'
_computing_structure_refinement 'SHELXL-97 (Sheldrick, 2008)'
_computing_structure_solution 'SHELXS-97 (Sheldrick, 2008)'
_diffrn_ambient_temperature 296(2)
_diffrn_measured_fraction_theta_full 0.998
_diffrn_measured_fraction_theta_max 0.998
_diffrn_measurement_device_type 'Bruker APEX-I CCD'
_diffrn_measurement_method '\f and \w scans'
_diffrn_radiation_monochromator graphite
_diffrn_radiation_source 'fine-focus sealed tube'
_diffrn_radiation_type MoK\a
_diffrn_radiation_wavelength 0.71073
_diffrn_reflns_av_R_equivalents 0.0238
_diffrn_reflns_av_sigmaI/netI 0.0281
_diffrn_reflns_limit_h_max 13
_diffrn_reflns_limit_h_min -13
_diffrn_reflns_limit_k_max 10
_diffrn_reflns_limit_k_min -10
_diffrn_reflns_limit_l_max 16
_diffrn_reflns_limit_l_min -16
_diffrn_reflns_number 13528
_diffrn_reflns_theta_full 25.00
_diffrn_reflns_theta_max 25.00
_diffrn_reflns_theta_min 1.48
_exptl_absorpt_coefficient_mu 0.116
_exptl_absorpt_correction_T_max 0.9794
_exptl_absorpt_correction_T_min 0.9693
_exptl_absorpt_correction_type multi-scan
_exptl_absorpt_process_details 'SADABS (Sheldrick, 1999)'
_exptl_crystal_colour colourless
_exptl_crystal_density_diffrn 1.402
_exptl_crystal_density_meas ?
_exptl_crystal_density_method 'not measured'
_exptl_crystal_description Parallalepiped
_exptl_crystal_F_000 612
_exptl_crystal_size_max 0.27
_exptl_crystal_size_mid 0.22
_exptl_crystal_size_min 0.18
_refine_diff_density_max 0.417
_refine_diff_density_min -0.440
_refine_diff_density_rms 0.036
_refine_ls_abs_structure_details 'Flack H D (1983), Acta Cryst. A39, 876-881'
_refine_ls_abs_structure_Flack 0.4(9)
_refine_ls_extinction_method none
_refine_ls_goodness_of_fit_ref 1.020
_refine_ls_hydrogen_treatment mixed
_refine_ls_matrix_type full
_refine_ls_number_parameters 377
_refine_ls_number_reflns 4841
_refine_ls_number_restraints 1
_refine_ls_restrained_S_all 1.020
_refine_ls_R_factor_all 0.0544
_refine_ls_R_factor_gt 0.0469
_refine_ls_shift/su_max 0.126
_refine_ls_shift/su_mean 0.017
_refine_ls_structure_factor_coef Fsqd
_refine_ls_weighting_details 'calc w=1/[\s^2^(Fo^2^)+(0.0640P)^2^+0.3500P] where P=(Fo^2^+2Fc^2^)/3'
_refine_ls_weighting_scheme calc
_refine_ls_wR_factor_gt 0.1194
_refine_ls_wR_factor_ref 0.1275
_reflns_number_gt 4217
_reflns_number_total 4841
_reflns_threshold_expression >2sigma(I)
_cod_data_source_file c3ob40654g.cif
_cod_data_source_block rvfo_0m
_cod_depositor_comments
;
The following automatic conversions were performed:

'_symmetry_cell_setting' value 'Monoclinic' changed to 'monoclinic'
according to
/usr/data/users/saulius/automatic-downloads/retrospective/RSC/lib/dictionaries/cif_core.dic
dictionary named 'cif_core.dic' version 2.4.2 from
2011-04-26.

'_exptl_absorpt_correction_type' value 'Multi-scan'
changed to 'multi-scan' according to
/usr/data/users/saulius/automatic-downloads/retrospective/RSC/lib/dictionaries/cif_core.dic
dictionary named 'cif_core.dic' version 2.4.2 from 2011-04-26.

Automatic conversion script
Id: cif_fix_values 2281 2013-09-26 08:29:07Z andrius 

The following automatic conversions were performed:

'_exptl_crystal_density_meas' value 'not measured' was changed to '?'
- the value is perceived as not measured.

Automatic conversion script
Id: cif_fix_values 3008 2015-01-20 13:52:24Z robertas 
;
_cod_original_sg_symbol_H-M P2(1)
_cod_database_code 7153759

loop_
_symmetry_equiv_pos_as_xyz
'x, y, z'
'-x, y+1/2, -z'

loop_
_atom_site_label
_atom_site_type_symbol
_atom_site_fract_x
_atom_site_fract_y
_atom_site_fract_z
_atom_site_U_iso_or_equiv
_atom_site_adp_type
_atom_site_occupancy
_atom_site_symmetry_multiplicity
_atom_site_calc_flag
_atom_site_refinement_flags
F1 F 0.7738(2) 0.6666(3) -0.02877(14) 0.1016(8) Uani 1 1 d .
F2 F 0.9167(2) 0.5041(4) -0.01502(17) 0.1222(11) Uani 1 1 d .
F3 F 0.56340(18) 0.6603(3) 0.03338(14) 0.0806(6) Uani 1 1 d .
O1 O 0.9805(2) 0.4742(3) 0.36905(17) 0.0771(7) Uani 1 1 d .
H1 H 0.9981 0.5241 0.4187 0.093 Uiso 1 1 calc R
O2 O 0.9340(3) 0.9762(3) 0.2626(2) 0.1002(10) Uani 1 1 d .
O3 O 0.7333(3) 0.3409(4) -0.00323(19) 0.0960(9) Uani 1 1 d .
O4 O 0.75261(18) 0.5398(2) 0.39154(12) 0.0516(5) Uani 1 1 d .
O5 O 0.7551(3) 0.2992(2) 0.44200(17) 0.0773(7) Uani 1 1 d .
O6 O 0.59308(17) 0.7436(2) 0.32231(14) 0.0519(5) Uani 1 1 d .
O7 O 0.5813(2) 0.8970(3) 0.19228(18) 0.0776(7) Uani 1 1 d .
O8 O 0.3942(2) 0.5357(4) 0.2840(2) 0.0953(9) Uani 1 1 d .
C1 C 0.9634(3) 0.5398(4) 0.2002(2) 0.0633(8) Uani 1 1 d .
C2 C 0.9127(2) 0.5644(4) 0.2976(2) 0.0544(7) Uani 1 1 d .
C3 C 0.9240(3) 0.7322(4) 0.3260(2) 0.0581(7) Uani 1 1 d .
H3A H 0.8614 0.7561 0.3654 0.070 Uiso 1 1 calc R
H3B H 0.9992 0.7462 0.3667 0.070 Uiso 1 1 calc R
C4 C 0.9177(3) 0.8438(4) 0.2439(2) 0.0615(8) Uani 1 1 d .
C5 C 0.8822(3) 0.7929(4) 0.1423(2) 0.0595(8) Uani 1 1 d .
C6 C 0.8939(3) 0.6432(4) 0.1253(2) 0.0596(8) Uani 1 1 d .
C7 C 0.8341(3) 0.5691(5) 0.0357(2) 0.0730(10) Uani 1 1 d .
C8 C 0.7416(3) 0.4438(4) 0.0531(2) 0.0662(9) Uani 1 1 d .
C9 C 0.6495(3) 0.4546(3) 0.12805(19) 0.0522(7) Uani 1 1 d .
C10 C 0.6805(2) 0.5637(3) 0.21848(17) 0.0428(6) Uani 1 1 d .
H10 H 0.7097 0.6576 0.1927 0.051 Uiso 1 1 calc R
C11 C 0.7829(2) 0.5030(3) 0.29547(17) 0.0466(6) Uani 1 1 d .
H11 H 0.7854 0.3930 0.2897 0.056 Uiso 1 1 calc R
C12 C 0.5688(2) 0.6057(3) 0.2664(2) 0.0472(6) Uani 1 1 d .
C13 C 0.4455(3) 0.6106(4) 0.2066(2) 0.0607(8) Uani 1 1 d .
H13 H 0.4162 0.7143 0.1974 0.073 Uiso 1 1 calc R
C14 C 0.4289(3) 0.5231(4) 0.1128(3) 0.0756(10) Uani 1 1 d .
H14A H 0.4029 0.4218 0.1260 0.091 Uiso 1 1 calc R
H14B H 0.3666 0.5704 0.0686 0.091 Uiso 1 1 calc R
C15 C 0.5383(3) 0.5138(4) 0.0643(2) 0.0634(8) Uani 1 1 d .
H15 H 0.5225 0.4489 0.0068 0.076 Uiso 1 1 calc R
C16 C 0.9624(3) 0.3698(5) 0.1771(3) 0.0824(11) Uani 1 1 d .
H16A H 0.8819 0.3338 0.1685 0.099 Uiso 1 1 calc R
H16B H 1.0070 0.3167 0.2300 0.099 Uiso 1 1 calc R
H16C H 0.9978 0.3531 0.1184 0.099 Uiso 1 1 calc R
C17 C 0.8295(3) 0.9154(5) 0.0757(3) 0.0802(11) Uani 1 1 d .
H17A H 0.7459 0.9231 0.0803 0.096 Uiso 1 1 calc R
H17B H 0.8413 0.8919 0.0099 0.096 Uiso 1 1 calc R
H17C H 0.8674 1.0095 0.0944 0.096 Uiso 1 1 calc R
C18 C 1.0955(3) 0.5893(6) 0.2090(3) 0.0897(13) Uani 1 1 d .
H18A H 1.1410 0.5317 0.2592 0.108 Uiso 1 1 calc R
H18B H 1.1015 0.6946 0.2251 0.108 Uiso 1 1 calc R
H18C H 1.1258 0.5724 0.1480 0.108 Uiso 1 1 calc R
C19 C 0.6234(3) 0.2920(4) 0.1577(2) 0.0673(9) Uani 1 1 d .
H19A H 0.5848 0.2386 0.1022 0.081 Uiso 1 1 calc R
H19B H 0.5724 0.2936 0.2082 0.081 Uiso 1 1 calc R
H19C H 0.6966 0.2424 0.1812 0.081 Uiso 1 1 calc R
C20 C 0.7506(3) 0.4312(3) 0.4594(2) 0.0523(7) Uani 1 1 d .
C21 C 0.7381(3) 0.4981(3) 0.55601(19) 0.0522(7) Uani 1 1 d .
C22 C 0.7323(3) 0.6516(4) 0.5681(2) 0.0680(9) Uani 1 1 d .
H22 H 0.7338 0.7153 0.5149 0.082 Uiso 1 1 calc R
C23 C 0.7240(4) 0.7117(5) 0.6598(3) 0.0846(11) Uani 1 1 d .
H23 H 0.7197 0.8155 0.6681 0.102 Uiso 1 1 calc R
C24 C 0.7223(4) 0.6182(6) 0.7374(3) 0.0909(13) Uani 1 1 d .
H24 H 0.7177 0.6588 0.7988 0.109 Uiso 1 1 calc R
C25 C 0.7273(4) 0.4638(6) 0.7262(2) 0.0820(11) Uani 1 1 d .
H25 H 0.7262 0.4006 0.7797 0.098 Uiso 1 1 calc R
C26 C 0.7341(3) 0.4040(4) 0.6348(2) 0.0651(8) Uani 1 1 d .
H26 H 0.7359 0.3001 0.6265 0.078 Uiso 1 1 calc R
C27 C 0.5940(3) 0.8792(3) 0.2788(3) 0.0587(7) Uani 1 1 d .
C28 C 0.6124(4) 1.0005(4) 0.3543(3) 0.0840(11) Uani 1 1 d .
H28A H 0.5384 1.0509 0.3589 0.101 Uiso 1 1 calc R
H28B H 0.6696 1.0718 0.3363 0.101 Uiso 1 1 calc R
H28C H 0.6411 0.9565 0.4162 0.101 Uiso 1 1 calc R
C29 C 0.5097(3) 0.5032(4) 0.3352(2) 0.0614(8) Uani 1 1 d .
H29A H 0.5325 0.3981 0.3314 0.074 Uiso 1 1 calc R
H29B H 0.5197 0.5378 0.4022 0.074 Uiso 1 1 calc R
O1W O 0.0372(4) 0.6023(5) 0.5487(3) 0.1200(12) Uiso 1 1 d .
H1W H 0.100(3) 0.551(3) 0.531(2) 0.050 Uiso 1 1 d .
H2W H -0.011(3) 0.657(4) 0.562(2) 0.050 Uiso 1 1 d .

loop_
_atom_site_aniso_label
_atom_site_aniso_U_11
_atom_site_aniso_U_22
_atom_site_aniso_U_33
_atom_site_aniso_U_23
_atom_site_aniso_U_13
_atom_site_aniso_U_12
F1 0.1130(18) 0.146(2) 0.0413(10) 0.0098(12) -0.0104(10) -0.0283(17)
F2 0.0986(16) 0.197(3) 0.0783(14) -0.0602(18) 0.0385(13) -0.0153(18)
F3 0.0871(14) 0.0841(13) 0.0644(11) 0.0213(10) -0.0151(10) 0.0007(11)
O1 0.0779(15) 0.0812(16) 0.0626(14) -0.0054(12) -0.0303(12) 0.0233(12)
O2 0.156(3) 0.0693(17) 0.0711(16) -0.0035(13) -0.0035(17) -0.0166(17)
O3 0.098(2) 0.117(2) 0.0709(16) -0.0521(17) 0.0015(13) -0.0059(17)
O4 0.0731(12) 0.0460(10) 0.0340(9) -0.0029(8) 0.0001(8) 0.0094(9)
O5 0.121(2) 0.0438(12) 0.0643(14) -0.0032(10) 0.0016(13) 0.0025(12)
O6 0.0591(11) 0.0427(10) 0.0547(11) 0.0024(8) 0.0101(9) 0.0042(8)
O7 0.1061(19) 0.0601(14) 0.0659(15) 0.0117(12) 0.0075(13) 0.0007(13)
O8 0.0527(13) 0.134(3) 0.0996(19) 0.0303(19) 0.0099(12) -0.0195(15)
C1 0.0483(15) 0.082(2) 0.0586(17) -0.0142(16) 0.0009(13) 0.0061(15)
C2 0.0502(15) 0.0657(18) 0.0430(14) -0.0052(13) -0.0108(11) 0.0091(14)
C3 0.0623(17) 0.0672(18) 0.0425(15) -0.0089(14) -0.0030(12) -0.0069(15)
C4 0.0607(18) 0.070(2) 0.0535(17) -0.0061(15) 0.0048(14) -0.0058(15)
C5 0.0477(16) 0.084(2) 0.0471(16) 0.0034(15) 0.0069(12) -0.0066(15)
C6 0.0457(15) 0.092(2) 0.0413(14) -0.0080(15) 0.0066(12) -0.0037(15)
C7 0.072(2) 0.110(3) 0.0368(15) -0.0143(17) 0.0080(14) 0.000(2)
C8 0.0629(18) 0.089(2) 0.0437(15) -0.0171(17) -0.0060(13) 0.0012(17)
C9 0.0546(16) 0.0571(17) 0.0411(14) -0.0054(13) -0.0101(12) 0.0015(13)
C10 0.0425(13) 0.0475(14) 0.0367(12) -0.0027(11) -0.0017(10) -0.0002(11)
C11 0.0590(15) 0.0486(14) 0.0300(12) -0.0022(10) -0.0029(11) 0.0078(12)
C12 0.0493(15) 0.0419(14) 0.0504(15) 0.0031(11) 0.0056(11) 0.0006(11)
C13 0.0459(15) 0.0586(18) 0.076(2) 0.0126(15) 0.0022(14) -0.0016(13)
C14 0.0575(19) 0.080(2) 0.083(2) 0.002(2) -0.0193(17) -0.0054(17)
C15 0.0650(19) 0.070(2) 0.0489(16) -0.0009(15) -0.0191(14) -0.0050(15)
C16 0.074(2) 0.090(3) 0.081(2) -0.031(2) 0.0018(18) 0.024(2)
C17 0.078(2) 0.106(3) 0.057(2) 0.0223(19) 0.0076(16) -0.012(2)
C18 0.0481(18) 0.129(4) 0.090(3) -0.023(3) 0.0009(17) 0.007(2)
C19 0.086(2) 0.0539(18) 0.0567(18) -0.0136(14) -0.0105(16) -0.0060(16)
C20 0.0637(17) 0.0497(16) 0.0411(14) 0.0005(12) -0.0033(12) 0.0026(13)
C21 0.0554(16) 0.0604(17) 0.0392(13) 0.0010(12) -0.0003(11) 0.0010(13)
C22 0.097(3) 0.0606(19) 0.0452(16) -0.0032(14) 0.0038(16) 0.0057(18)
C23 0.109(3) 0.086(3) 0.058(2) -0.0194(19) 0.006(2) 0.006(2)
C24 0.096(3) 0.131(4) 0.0451(19) -0.013(2) 0.0083(17) 0.008(3)
C25 0.088(3) 0.115(3) 0.0434(17) 0.015(2) 0.0104(16) -0.005(2)
C26 0.073(2) 0.072(2) 0.0490(17) 0.0094(15) 0.0000(15) -0.0077(16)
C27 0.0595(18) 0.0462(16) 0.070(2) 0.0026(15) 0.0057(15) 0.0009(13)
C28 0.111(3) 0.0508(19) 0.089(3) -0.0108(18) 0.005(2) -0.0006(19)
C29 0.0613(18) 0.0602(18) 0.0634(18) 0.0087(15) 0.0114(14) -0.0064(15)

loop_
_atom_type_symbol
_atom_type_description
_atom_type_scat_dispersion_real
_atom_type_scat_dispersion_imag
_atom_type_scat_source
C C 0.0033 0.0016 'International Tables Vol C Tables 4.2.6.8 and 6.1.1.4'
H H 0.0000 0.0000 'International Tables Vol C Tables 4.2.6.8 and 6.1.1.4'
O O 0.0106 0.0060 'International Tables Vol C Tables 4.2.6.8 and 6.1.1.4'
F F 0.0171 0.0103 'International Tables Vol C Tables 4.2.6.8 and 6.1.1.4'

loop_
_geom_angle_atom_site_label_1
_geom_angle_atom_site_label_2
_geom_angle_atom_site_label_3
_geom_angle
C20 O4 C11 120.2(2)
C27 O6 C12 121.7(2)
C29 O8 C13 91.8(2)
C6 C1 C16 117.2(3)
C6 C1 C2 106.9(2)
C16 C1 C2 109.0(3)
C6 C1 C18 107.2(3)
C16 C1 C18 106.0(3)
C2 C1 C18 110.5(3)
O1 C2 C3 110.3(2)
O1 C2 C1 107.5(2)
C3 C2 C1 109.3(3)
O1 C2 C11 104.1(2)
C3 C2 C11 112.9(2)
C1 C2 C11 112.6(2)
C4 C3 C2 116.7(2)
O2 C4 C5 120.8(3)
O2 C4 C3 119.1(3)
C5 C4 C3 119.9(3)
C6 C5 C4 116.2(3)
C6 C5 C17 129.9(3)
C4 C5 C17 113.7(3)
C5 C6 C7 122.2(3)
C5 C6 C1 121.5(3)
C7 C6 C1 116.3(3)
F2 C7 F1 104.6(3)
F2 C7 C6 110.1(3)
F1 C7 C6 113.8(3)
F2 C7 C8 107.1(3)
F1 C7 C8 105.0(3)
C6 C7 C8 115.4(3)
O3 C8 C9 118.3(3)
O3 C8 C7 116.2(3)
C9 C8 C7 125.0(3)
C15 C9 C19 107.5(2)
C15 C9 C8 102.0(2)
C19 C9 C8 106.6(3)
C15 C9 C10 109.2(2)
C19 C9 C10 113.1(2)
C8 C9 C10 117.4(2)
C12 C10 C11 111.6(2)
C12 C10 C9 111.9(2)
C11 C10 C9 113.5(2)
O4 C11 C2 103.4(2)
O4 C11 C10 107.8(2)
C2 C11 C10 120.5(2)
O6 C12 C29 103.8(2)
O6 C12 C13 111.3(2)
C29 C12 C13 85.0(2)
O6 C12 C10 108.7(2)
C29 C12 C10 124.6(2)
C13 C12 C10 121.0(2)
O8 C13 C14 112.6(3)
O8 C13 C12 90.6(2)
C14 C13 C12 117.3(3)
C15 C14 C13 113.3(3)
F3 C15 C14 107.3(3)
F3 C15 C9 107.9(2)
C14 C15 C9 115.5(3)
O5 C20 O4 123.7(3)
O5 C20 C21 125.6(3)
O4 C20 C21 110.7(2)
C22 C21 C26 119.8(3)
C22 C21 C20 121.1(3)
C26 C21 C20 119.1(3)
C21 C22 C23 120.1(3)
C24 C23 C22 119.8(4)
C23 C24 C25 120.8(4)
C24 C25 C26 119.4(4)
C21 C26 C25 120.2(4)
O7 C27 O6 123.9(3)
O7 C27 C28 126.3(3)
O6 C27 C28 109.8(3)
O8 C29 C12 91.0(2)

loop_
_geom_bond_atom_site_label_1
_geom_bond_atom_site_label_2
_geom_bond_distance
F1 C7 1.364(5)
F2 C7 1.365(4)
F3 C15 1.407(4)
O1 C2 1.421(3)
O2 C4 1.212(4)
O3 C8 1.196(4)
O4 C20 1.347(3)
O4 C11 1.450(3)
O5 C20 1.198(4)
O6 C27 1.345(4)
O6 C12 1.455(3)
O7 C27 1.197(4)
O8 C29 1.438(4)
O8 C13 1.442(4)
C1 C6 1.528(5)
C1 C16 1.540(5)
C1 C2 1.544(4)
C1 C18 1.551(5)
C2 C3 1.540(4)
C2 C11 1.566(4)
C3 C4 1.501(5)
C4 C5 1.483(4)
C5 C6 1.358(5)
C5 C17 1.500(5)
C6 C7 1.489(4)
C7 C8 1.567(5)
C8 C9 1.562(4)
C9 C15 1.539(4)
C9 C19 1.538(4)
C9 C10 1.586(3)
C10 C12 1.545(4)
C10 C11 1.570(3)
C12 C29 1.529(4)
C12 C13 1.535(4)
C13 C14 1.504(5)
C14 C15 1.484(5)
C20 C21 1.485(4)
C21 C22 1.375(4)
C21 C26 1.378(4)
C22 C23 1.389(5)
C23 C24 1.358(6)
C24 C25 1.380(6)
C25 C26 1.381(5)
C27 C28 1.496(5)

loop_
_geom_torsion_atom_site_label_1
_geom_torsion_atom_site_label_2
_geom_torsion_atom_site_label_3
_geom_torsion_atom_site_label_4
_geom_torsion
C6 C1 C2 O1 -177.3(3)
C16 C1 C2 O1 55.1(3)
C18 C1 C2 O1 -61.0(4)
C6 C1 C2 C3 -57.6(3)
C16 C1 C2 C3 174.8(3)
C18 C1 C2 C3 58.7(4)
C6 C1 C2 C11 68.7(3)
C16 C1 C2 C11 -58.8(3)
C18 C1 C2 C11 -174.9(3)
O1 C2 C3 C4 148.3(3)
C1 C2 C3 C4 30.4(3)
C11 C2 C3 C4 -95.8(3)
C2 C3 C4 O2 -175.1(3)
C2 C3 C4 C5 9.8(4)
O2 C4 C5 C6 164.7(3)
C3 C4 C5 C6 -20.3(4)
O2 C4 C5 C17 -20.0(5)
C3 C4 C5 C17 155.0(3)
C4 C5 C6 C7 163.8(3)
C17 C5 C6 C7 -10.7(5)
C4 C5 C6 C1 -12.6(4)
C17 C5 C6 C1 173.0(3)
C16 C1 C6 C5 175.1(3)
C2 C1 C6 C5 52.5(4)
C18 C1 C6 C5 -66.0(4)
C16 C1 C6 C7 -1.4(4)
C2 C1 C6 C7 -124.0(3)
C18 C1 C6 C7 117.5(3)
C5 C6 C7 F2 120.8(4)
C1 C6 C7 F2 -62.7(4)
C5 C6 C7 F1 3.7(4)
C1 C6 C7 F1 -179.8(3)
C5 C6 C7 C8 -117.8(4)
C1 C6 C7 C8 58.7(4)
F2 C7 C8 O3 -24.1(4)
F1 C7 C8 O3 86.7(4)
C6 C7 C8 O3 -147.1(3)
F2 C7 C8 C9 164.7(3)
F1 C7 C8 C9 -84.5(3)
C6 C7 C8 C9 41.7(5)
O3 C8 C9 C15 -76.3(4)
C7 C8 C9 C15 94.8(3)
O3 C8 C9 C19 36.4(4)
C7 C8 C9 C19 -152.5(3)
O3 C8 C9 C10 164.4(3)
C7 C8 C9 C10 -24.5(4)
C15 C9 C10 C12 45.4(3)
C19 C9 C10 C12 -74.4(3)
C8 C9 C10 C12 160.8(2)
C15 C9 C10 C11 172.7(2)
C19 C9 C10 C11 53.0(3)
C8 C9 C10 C11 -71.9(3)
C20 O4 C11 C2 -104.8(3)
C20 O4 C11 C10 126.5(2)
O1 C2 C11 O4 65.0(3)
C3 C2 C11 O4 -54.5(3)
C1 C2 C11 O4 -178.9(2)
O1 C2 C11 C10 -174.6(2)
C3 C2 C11 C10 65.8(3)
C1 C2 C11 C10 -58.6(3)
C12 C10 C11 O4 -14.0(3)
C9 C10 C11 O4 -141.6(2)
C12 C10 C11 C2 -132.2(2)
C9 C10 C11 C2 100.2(3)
C27 O6 C12 C29 -149.6(3)
C27 O6 C12 C13 -59.7(3)
C27 O6 C12 C10 75.9(3)
C11 C10 C12 O6 72.5(3)
C9 C10 C12 O6 -159.1(2)
C11 C10 C12 C29 -50.1(3)
C9 C10 C12 C29 78.3(3)
C11 C10 C12 C13 -157.0(2)
C9 C10 C12 C13 -28.6(3)
C29 O8 C13 C14 110.2(3)
C29 O8 C13 C12 -10.0(3)
O6 C12 C13 O8 -93.4(3)
C29 C12 C13 O8 9.4(3)
C10 C12 C13 O8 137.2(3)
O6 C12 C13 C14 150.6(3)
C29 C12 C13 C14 -106.6(3)
C10 C12 C13 C14 21.2(4)
O8 C13 C14 C15 -134.5(3)
C12 C13 C14 C15 -31.3(4)
C13 C14 C15 F3 -67.1(3)
C13 C14 C15 C9 53.2(4)
C19 C9 C15 F3 -177.5(3)
C8 C9 C15 F3 -65.6(3)
C10 C9 C15 F3 59.3(3)
C19 C9 C15 C14 62.4(4)
C8 C9 C15 C14 174.4(3)
C10 C9 C15 C14 -60.7(3)
C11 O4 C20 O5 -11.6(4)
C11 O4 C20 C21 170.2(2)
O5 C20 C21 C22 -179.2(3)
O4 C20 C21 C22 -1.1(4)
O5 C20 C21 C26 1.8(5)
O4 C20 C21 C26 179.8(3)
C26 C21 C22 C23 0.9(5)
C20 C21 C22 C23 -178.1(3)
C21 C22 C23 C24 0.3(6)
C22 C23 C24 C25 -0.7(7)
C23 C24 C25 C26 -0.1(7)
C22 C21 C26 C25 -1.7(5)
C20 C21 C26 C25 177.4(3)
C24 C25 C26 C21 1.3(6)
C12 O6 C27 O7 -3.9(4)
C12 O6 C27 C28 175.9(3)
C13 O8 C29 C12 10.0(3)
O6 C12 C29 O8 101.3(2)
C13 C12 C29 O8 -9.4(3)
C10 C12 C29 O8 -134.0(3)
